data_2210458
loop_
_publ_author_name
'Bai, Yan'
'Dang, Dong-Bin'
'Duan, Chun-Ying'

_publ_section_title {1,2-Bis[(2-oxidobenzylidene)hydrazono]1,2-diphenylethane}(methanol)cobalt(II)
_journal_coeditor_code AC2040
_journal_issue 10
_journal_name_full 'Acta Crystallographica Section E'
_journal_page_first m2599
_journal_page_last m2601
_journal_paper_doi 10.1107/S1600536806036348
_journal_volume 62
_journal_year 2006
_chemical_formula_iupac '[Co (C28 H20 N4 O2) (C1 H4 O1)]'
_chemical_formula_moiety 'C29 H24 Co N4 O3'
_chemical_formula_sum 'C29 H24 Co N4 O3'
_chemical_formula_weight 535.45
_chemical_name_systematic {1,2-Bis[(2-oxidobenzylidene)hydrazozo]1,2-diphenylethane}(methanol)cobalt(II)
_space_group_IT_number 2
_symmetry_cell_setting triclinic
_symmetry_space_group_name_Hall '-P 1'
_symmetry_space_group_name_H-M 'P -1'
_atom_sites_solution_hydrogens geom
_atom_sites_solution_primary direct
_atom_sites_solution_secondary difmap
_audit_creation_method SHELXL-97
_cell_angle_alpha 95.668(4)
_cell_angle_beta 103.721(4)
_cell_angle_gamma 112.567(4)
_cell_formula_units_Z 2
_cell_length_a 9.298(2)
_cell_length_b 10.455(2)
_cell_length_c 14.523(3)
_cell_measurement_reflns_used 867
_cell_measurement_temperature 293(2)
_cell_measurement_theta_max 26.87
_cell_measurement_theta_min 2.48
_cell_volume 1237.8(4)
_computing_cell_refinement SMART
_computing_data_collection 'SMART (Bruker, 2000)'
_computing_data_reduction 'SAINT (Bruker, 2000)'
_computing_molecular_graphics SHELXTL
_computing_publication_material SHELXTL
_computing_structure_refinement SHELXTL
_computing_structure_solution 'SHELXTL (Bruker, 2000)'
_diffrn_ambient_temperature 293(2)
_diffrn_measured_fraction_theta_full 0.982
_diffrn_measured_fraction_theta_max 0.982
_diffrn_measurement_device_type 'Bruker SMART CCD area-detector'
_diffrn_measurement_method \f/\w
_diffrn_radiation_monochromator graphite
_diffrn_radiation_source 'sealed tube'
_diffrn_radiation_type MoK\a
_diffrn_radiation_wavelength 0.71073
_diffrn_reflns_av_R_equivalents 0.0828
_diffrn_reflns_av_sigmaI/netI 0.0784
_diffrn_reflns_limit_h_max 11
_diffrn_reflns_limit_h_min -10
_diffrn_reflns_limit_k_max 12
_diffrn_reflns_limit_k_min -11
_diffrn_reflns_limit_l_max 14
_diffrn_reflns_limit_l_min -17
_diffrn_reflns_number 6207
_diffrn_reflns_theta_full 25.05
_diffrn_reflns_theta_max 25.05
_diffrn_reflns_theta_min 2.16
_diffrn_standards_decay_% 0
_diffrn_standards_interval_count 0
_diffrn_standards_number 0
_exptl_absorpt_coefficient_mu 0.733
_exptl_absorpt_correction_type none
_exptl_crystal_colour red
_exptl_crystal_density_diffrn 1.437
_exptl_crystal_density_method 'not measured'
_exptl_crystal_description block
_exptl_crystal_F_000 554
_exptl_crystal_size_max 0.22
_exptl_crystal_size_mid 0.20
_exptl_crystal_size_min 0.18
_refine_diff_density_max 0.706
_refine_diff_density_min -0.349
_refine_ls_extinction_method none
_refine_ls_goodness_of_fit_ref 1.014
_refine_ls_hydrogen_treatment constr
_refine_ls_matrix_type full
_refine_ls_number_parameters 337
_refine_ls_number_reflns 4310
_refine_ls_number_restraints 0
_refine_ls_restrained_S_all 1.014
_refine_ls_R_factor_all 0.0654
_refine_ls_R_factor_gt 0.0550
_refine_ls_shift/su_max 0.000
_refine_ls_shift/su_mean 0.000
_refine_ls_structure_factor_coef Fsqd
_refine_ls_weighting_details 'calc w=1/[\s^2^(Fo^2^)+(0.0888P)^2^+0.024P] where P=(Fo^2^+2Fc^2^)/3'
_refine_ls_weighting_scheme calc
_refine_ls_wR_factor_gt 0.1423
_refine_ls_wR_factor_ref 0.1487
_reflns_number_gt 3617
_reflns_number_total 4310
_reflns_threshold_expression I>2\s(I)
_cod_data_source_file ac2040.cif
_cod_data_source_block I
_cod_depositor_comments
;
The following automatic conversions were performed:
'_symmetry_cell_setting' value 'Triclinic' changed to 'triclinic'
according to '/home/saulius/struct/CIF-dictionaries/cif_core.dic'
dictionary named 'cif_core.dic' version 2.4.1 from 2010-06-29.

Automatic conversion script
Id: cif_fix_enum 1527 2010-12-29 10:47:43Z saulius 

The following automatic conversions were performed:

'_symmetry_cell_setting' value 'Triclinic' changed to 'triclinic'
according to /home/saulius/struct/CIF-dictionaries/cif_core.dic
dictionary named 'cif_core.dic' version 2.4.1 from 2010-06-29.

Automatic conversion script
Id: cif_fix_values 1715 2011-07-08 13:25:40Z adriana 
;
_cod_original_cell_volume 1237.8(5)
_cod_database_code 2210458
_cod_database_fobs_code 2210458

loop_
_symmetry_equiv_pos_as_xyz
'x, y, z'
'-x, -y, -z'

loop_
_atom_site_type_symbol
_atom_site_label
_atom_site_fract_x
_atom_site_fract_y
_atom_site_fract_z
_atom_site_U_iso_or_equiv
_atom_site_adp_type
_atom_site_calc_flag
_atom_site_refinement_flags
_atom_site_occupancy
Co Co1 0.10905(5) 0.47892(5) 0.65263(3) 0.03192(18) Uani d . 1
O O1 0.2562(3) 0.6409(3) 0.61474(17) 0.0411(6) Uani d . 1
O O2 -0.0835(3) 0.5191(2) 0.63166(16) 0.0344(5) Uani d . 1
N N1 0.2816(3) 0.5387(3) 0.78912(19) 0.0316(6) Uani d . 1
N N2 0.2379(3) 0.5011(3) 0.87312(19) 0.0348(6) Uani d . 1
N N3 0.0648(3) 0.2116(3) 0.71726(18) 0.0301(6) Uani d . 1
N N4 -0.0210(3) 0.2953(3) 0.69406(18) 0.0304(6) Uani d . 1
C C1 0.4123(4) 0.7131(3) 0.6515(2) 0.0325(7) Uani d . 1
C C2 0.5027(5) 0.7975(4) 0.5976(3) 0.0439(9) Uani d . 1
H H2 0.4479 0.8020 0.5363 0.053 Uiso calc R 1
C C3 0.6677(5) 0.8729(4) 0.6321(3) 0.0514(10) Uani d . 1
H H3 0.7235 0.9247 0.5932 0.062 Uiso calc R 1
C C4 0.7534(5) 0.8734(4) 0.7243(3) 0.0530(10) Uani d . 1
H H4 0.8661 0.9243 0.7472 0.064 Uiso calc R 1
C C5 0.6709(4) 0.7990(4) 0.7804(3) 0.0453(9) Uani d . 1
H H5 0.7276 0.8033 0.8435 0.054 Uiso calc R 1
C C6 0.5006(4) 0.7146(3) 0.7459(2) 0.0325(7) Uani d . 1
C C7 0.4264(4) 0.6371(3) 0.8098(2) 0.0346(8) Uani d . 1
H H7 0.4901 0.6605 0.8742 0.042 Uiso calc R 1
C C8 0.1784(4) 0.3697(3) 0.8762(2) 0.0292(7) Uani d . 1
C C9 0.1140(4) 0.3313(4) 0.9587(2) 0.0332(7) Uani d . 1
C C10 0.1537(5) 0.4344(4) 1.0389(3) 0.0490(10) Uani d . 1
H H10 0.2272 0.5270 1.0436 0.059 Uiso calc R 1
C C11 0.0838(6) 0.3998(5) 1.1126(3) 0.0597(12) Uani d . 1
H H11 0.1095 0.4698 1.1663 0.072 Uiso calc R 1
C C12 -0.0217(6) 0.2649(5) 1.1071(3) 0.0558(11) Uani d . 1
H H12 -0.0676 0.2428 1.1570 0.067 Uiso calc R 1
C C13 -0.0608(5) 0.1615(5) 1.0285(3) 0.0525(10) Uani d . 1
H H13 -0.1335 0.0691 1.0246 0.063 Uiso calc R 1
C C14 0.0084(5) 0.1947(4) 0.9542(3) 0.0423(9) Uani d . 1
H H14 -0.0170 0.1239 0.9012 0.051 Uiso calc R 1
C C15 0.1654(4) 0.2520(3) 0.8022(2) 0.0280(7) Uani d . 1
C C16 0.2700(4) 0.1778(3) 0.8293(2) 0.0293(7) Uani d . 1
C C17 0.4109(5) 0.2396(4) 0.9076(2) 0.0421(9) Uani d . 1
H H17 0.4367 0.3272 0.9452 0.051 Uiso calc R 1
C C18 0.5125(5) 0.1736(5) 0.9304(3) 0.0521(10) Uani d . 1
H H18 0.6068 0.2168 0.9828 0.063 Uiso calc R 1
C C19 0.4757(5) 0.0437(4) 0.8760(3) 0.0508(10) Uani d . 1
H H19 0.5443 -0.0013 0.8918 0.061 Uiso calc R 1
C C20 0.3362(5) -0.0194(4) 0.7978(3) 0.0437(9) Uani d . 1
H H20 0.3111 -0.1069 0.7603 0.052 Uiso calc R 1
C C21 0.2345(4) 0.0473(4) 0.7753(2) 0.0359(8) Uani d . 1
H H21 0.1402 0.0038 0.7227 0.043 Uiso calc R 1
C C22 -0.1699(4) 0.2453(3) 0.6925(2) 0.0314(7) Uani d . 1
H H22 -0.2118 0.1589 0.7107 0.038 Uiso calc R 1
C C23 -0.2777(4) 0.3110(4) 0.6649(2) 0.0321(7) Uani d . 1
C C24 -0.4392(4) 0.2384(4) 0.6669(3) 0.0432(9) Uani d . 1
H H24 -0.4686 0.1526 0.6869 0.052 Uiso calc R 1
C C25 -0.5534(4) 0.2895(4) 0.6406(3) 0.0466(9) Uani d . 1
H H25 -0.6600 0.2387 0.6411 0.056 Uiso calc R 1
C C26 -0.5078(4) 0.4188(4) 0.6129(3) 0.0425(9) Uani d . 1
H H26 -0.5847 0.4553 0.5950 0.051 Uiso calc R 1
C C27 -0.3512(4) 0.4938(4) 0.6115(2) 0.0372(8) Uani d . 1
H H27 -0.3236 0.5811 0.5937 0.045 Uiso calc R 1
C C28 -0.2321(4) 0.4430(3) 0.6358(2) 0.0290(7) Uani d . 1
C C29 -0.0110(6) 0.2135(4) 0.4792(3) 0.0589(11) Uani d . 1
H H29A 0.0000 0.1563 0.5259 0.088 Uiso calc R 1
H H29B 0.0241 0.1879 0.4260 0.088 Uiso calc R 1
H H29C -0.1232 0.1981 0.4558 0.088 Uiso calc R 1
O O3 0.0865(3) 0.3584(3) 0.52345(16) 0.0408(6) Uani d . 1
H H3A 0.0761 0.4072 0.4838 0.049 Uiso calc R 1

loop_
_atom_site_aniso_label
_atom_site_aniso_U_11
_atom_site_aniso_U_22
_atom_site_aniso_U_33
_atom_site_aniso_U_12
_atom_site_aniso_U_13
_atom_site_aniso_U_23
Co1 0.0255(3) 0.0356(3) 0.0351(3) 0.0107(2) 0.01141(19) 0.01246(19)
O1 0.0327(13) 0.0420(14) 0.0408(13) 0.0064(11) 0.0102(11) 0.0161(11)
O2 0.0269(12) 0.0349(13) 0.0447(13) 0.0125(10) 0.0141(10) 0.0166(10)
N1 0.0341(15) 0.0311(15) 0.0315(14) 0.0122(13) 0.0139(12) 0.0103(11)
N2 0.0402(16) 0.0373(16) 0.0294(14) 0.0136(13) 0.0178(12) 0.0118(12)
N3 0.0309(14) 0.0305(14) 0.0321(14) 0.0138(12) 0.0123(12) 0.0103(11)
N4 0.0298(15) 0.0315(14) 0.0303(14) 0.0135(12) 0.0071(11) 0.0104(11)
C1 0.0321(18) 0.0234(16) 0.0388(18) 0.0062(14) 0.0155(15) 0.0039(13)
C2 0.046(2) 0.041(2) 0.0391(19) 0.0082(17) 0.0196(17) 0.0102(16)
C3 0.053(2) 0.036(2) 0.060(3) 0.0034(18) 0.034(2) 0.0087(18)
C4 0.0287(19) 0.040(2) 0.073(3) -0.0041(17) 0.0204(19) 0.004(2)
C5 0.0328(19) 0.042(2) 0.048(2) 0.0066(17) 0.0080(17) 0.0043(17)
C6 0.0297(17) 0.0280(17) 0.0391(18) 0.0087(14) 0.0155(15) 0.0056(14)
C7 0.0330(18) 0.0350(19) 0.0330(17) 0.0116(16) 0.0096(14) 0.0072(14)
C8 0.0288(17) 0.0377(19) 0.0271(16) 0.0168(15) 0.0125(13) 0.0110(13)
C9 0.0353(18) 0.042(2) 0.0313(17) 0.0215(16) 0.0143(14) 0.0149(15)
C10 0.063(3) 0.043(2) 0.039(2) 0.016(2) 0.0222(19) 0.0100(17)
C11 0.087(3) 0.064(3) 0.035(2) 0.033(3) 0.028(2) 0.0084(19)
C12 0.067(3) 0.078(3) 0.045(2) 0.037(3) 0.038(2) 0.031(2)
C13 0.048(2) 0.057(3) 0.059(3) 0.017(2) 0.030(2) 0.029(2)
C14 0.045(2) 0.045(2) 0.0376(19) 0.0149(18) 0.0191(16) 0.0116(16)
C15 0.0297(17) 0.0310(17) 0.0300(16) 0.0131(14) 0.0173(14) 0.0136(13)
C16 0.0336(17) 0.0330(17) 0.0274(16) 0.0146(14) 0.0164(14) 0.0129(13)
C17 0.047(2) 0.045(2) 0.0348(18) 0.0223(18) 0.0090(16) 0.0076(16)
C18 0.046(2) 0.067(3) 0.047(2) 0.031(2) 0.0049(18) 0.019(2)
C19 0.055(3) 0.060(3) 0.061(3) 0.040(2) 0.026(2) 0.029(2)
C20 0.051(2) 0.039(2) 0.056(2) 0.0249(18) 0.0295(19) 0.0174(17)
C21 0.0333(18) 0.0375(19) 0.0387(18) 0.0134(16) 0.0154(15) 0.0103(15)
C22 0.0308(18) 0.0284(17) 0.0332(17) 0.0085(14) 0.0118(14) 0.0108(13)
C23 0.0301(17) 0.0396(19) 0.0287(16) 0.0131(15) 0.0138(14) 0.0111(14)
C24 0.037(2) 0.054(2) 0.045(2) 0.0169(18) 0.0217(17) 0.0258(18)
C25 0.0307(19) 0.068(3) 0.047(2) 0.0194(19) 0.0230(17) 0.0185(19)
C26 0.037(2) 0.061(2) 0.042(2) 0.0298(19) 0.0174(16) 0.0095(17)
C27 0.040(2) 0.0396(19) 0.0358(18) 0.0203(16) 0.0128(15) 0.0085(15)
C28 0.0291(17) 0.0343(17) 0.0253(16) 0.0129(14) 0.0126(13) 0.0053(13)
C29 0.077(3) 0.045(2) 0.046(2) 0.020(2) 0.014(2) 0.0052(18)
O3 0.0473(15) 0.0435(14) 0.0356(13) 0.0199(12) 0.0161(11) 0.0130(11)

loop_
_atom_type_symbol
_atom_type_description
_atom_type_scat_dispersion_real
_atom_type_scat_dispersion_imag
_atom_type_scat_source
C C 0.0033 0.0016 'International Tables Vol C Tables 4.2.6.8 and 6.1.1.4'
Co Co 0.3494 0.9721 'International Tables Vol C Tables 4.2.6.8 and 6.1.1.4'
N N 0.0061 0.0033 'International Tables Vol C Tables 4.2.6.8 and 6.1.1.4'
O O 0.0106 0.0060 'International Tables Vol C Tables 4.2.6.8 and 6.1.1.4'
H H 0.0000 0.0000 'International Tables Vol C Tables 4.2.6.8 and 6.1.1.4'

loop_
_geom_angle_atom_site_label_1
_geom_angle_atom_site_label_2
_geom_angle_atom_site_label_3
_geom_angle
_geom_angle_publ_flag
O1 Co1 O2 100.42(10) yes
O1 Co1 O3 86.66(10) yes
O2 Co1 O3 107.04(10) yes
O1 Co1 N4 171.45(10) yes
O2 Co1 N4 88.05(10) yes
O3 Co1 N4 89.79(10) yes
O1 Co1 N1 89.15(10) yes
O2 Co1 N1 121.73(10) yes
O3 Co1 N1 130.97(10) yes
N4 Co1 N1 87.31(10) yes
C1 O1 Co1 129.3(2) ?
C28 O2 Co1 131.0(2) ?
C7 N1 N2 112.4(3) ?
C7 N1 Co1 123.4(2) ?
N2 N1 Co1 122.3(2) ?
C8 N2 N1 118.0(3) ?
C15 N3 N4 115.2(3) ?
C22 N4 N3 117.6(3) ?
C22 N4 Co1 127.9(2) ?
N3 N4 Co1 114.22(19) ?
O1 C1 C2 120.0(3) ?
O1 C1 C6 123.4(3) ?
C2 C1 C6 116.6(3) ?
C3 C2 C1 122.3(3) ?
C3 C2 H2 118.9 ?
C1 C2 H2 118.9 ?
C2 C3 C4 120.8(4) ?
C2 C3 H3 119.6 ?
C4 C3 H3 119.6 ?
C5 C4 C3 119.1(4) ?
C5 C4 H4 120.5 ?
C3 C4 H4 120.5 ?
C4 C5 C6 121.9(4) ?
C4 C5 H5 119.0 ?
C6 C5 H5 119.0 ?
C5 C6 C1 119.2(3) ?
C5 C6 C7 117.4(3) ?
C1 C6 C7 123.3(3) ?
N1 C7 C6 127.5(3) ?
N1 C7 H7 116.2 ?
C6 C7 H7 116.2 ?
N2 C8 C9 117.0(3) ?
N2 C8 C15 125.2(3) ?
C9 C8 C15 117.8(3) ?
C14 C9 C10 119.2(3) ?
C14 C9 C8 120.7(3) ?
C10 C9 C8 120.0(3) ?
C9 C10 C11 119.8(4) ?
C9 C10 H10 120.1 ?
C11 C10 H10 120.1 ?
C12 C11 C10 120.6(4) ?
C12 C11 H11 119.7 ?
C10 C11 H11 119.7 ?
C11 C12 C13 120.1(4) ?
C11 C12 H12 119.9 ?
C13 C12 H12 119.9 ?
C12 C13 C14 119.9(4) ?
C12 C13 H13 120.1 ?
C14 C13 H13 120.1 ?
C9 C14 C13 120.4(4) ?
C9 C14 H14 119.8 ?
C13 C14 H14 119.8 ?
N3 C15 C16 118.6(3) ?
N3 C15 C8 122.6(3) ?
C16 C15 C8 118.8(3) ?
C21 C16 C17 118.1(3) ?
C21 C16 C15 120.9(3) ?
C17 C16 C15 120.9(3) ?
C18 C17 C16 121.0(4) ?
C18 C17 H17 119.5 ?
C16 C17 H17 119.5 ?
C17 C18 C19 120.3(4) ?
C17 C18 H18 119.9 ?
C19 C18 H18 119.9 ?
C18 C19 C20 119.6(3) ?
C18 C19 H19 120.2 ?
C20 C19 H19 120.2 ?
C21 C20 C19 119.9(4) ?
C21 C20 H20 120.0 ?
C19 C20 H20 120.0 ?
C20 C21 C16 121.1(3) ?
C20 C21 H21 119.5 ?
C16 C21 H21 119.5 ?
N4 C22 C23 125.2(3) ?
N4 C22 H22 117.4 ?
C23 C22 H22 117.4 ?
C24 C23 C28 118.9(3) ?
C24 C23 C22 116.9(3) ?
C28 C23 C22 124.1(3) ?
C25 C24 C23 122.2(3) ?
C25 C24 H24 118.9 ?
C23 C24 H24 118.9 ?
C24 C25 C26 118.6(3) ?
C24 C25 H25 120.7 ?
C26 C25 H25 120.7 ?
C27 C26 C25 120.9(3) ?
C27 C26 H26 119.5 ?
C25 C26 H26 119.5 ?
C26 C27 C28 121.9(3) ?
C26 C27 H27 119.0 ?
C28 C27 H27 119.0 ?
O2 C28 C27 119.2(3) ?
O2 C28 C23 123.4(3) ?
C27 C28 C23 117.4(3) ?
O3 C29 H29A 109.5 ?
O3 C29 H29B 109.5 ?
H29A C29 H29B 109.5 ?
O3 C29 H29C 109.5 ?
H29A C29 H29C 109.5 ?
H29B C29 H29C 109.5 ?
C29 O3 Co1 131.6(2) ?
C29 O3 H3A 109.5 ?
Co1 O3 H3A 103.7 ?

loop_
_geom_bond_atom_site_label_1
_geom_bond_atom_site_label_2
_geom_bond_distance
_geom_bond_publ_flag
Co1 O1 1.951(2) yes
Co1 O2 1.954(2) yes
Co1 O3 2.073(2) yes
Co1 N4 2.074(3) yes
Co1 N1 2.091(3) yes
O1 C1 1.293(4) ?
O2 C28 1.323(4) ?
N1 C7 1.283(4) ?
N1 N2 1.420(4) ?
N2 C8 1.279(4) ?
N3 C15 1.273(4) ?
N3 N4 1.408(4) ?
N4 C22 1.272(4) ?
C1 C2 1.406(5) ?
C1 C6 1.417(5) ?
C2 C3 1.362(5) ?
C2 H2 0.9300 ?
C3 C4 1.385(6) ?
C3 H3 0.9300 ?
C4 C5 1.349(5) ?
C4 H4 0.9300 ?
C5 C6 1.415(5) ?
C5 H5 0.9300 ?
C6 C7 1.420(5) ?
C7 H7 0.9300 ?
C8 C9 1.485(4) ?
C8 C15 1.499(4) ?
C9 C14 1.372(5) ?
C9 C10 1.378(5) ?
C10 C11 1.388(5) ?
C10 H10 0.9300 ?
C11 C12 1.355(6) ?
C11 H11 0.9300 ?
C12 C13 1.365(6) ?
C12 H12 0.9300 ?
C13 C14 1.388(5) ?
C13 H13 0.9300 ?
C14 H14 0.9300 ?
C15 C16 1.470(4) ?
C16 C21 1.381(5) ?
C16 C17 1.387(5) ?
C17 C18 1.370(5) ?
C17 H17 0.9300 ?
C18 C19 1.374(6) ?
C18 H18 0.9300 ?
C19 C20 1.380(6) ?
C19 H19 0.9300 ?
C20 C21 1.375(5) ?
C20 H20 0.9300 ?
C21 H21 0.9300 ?
C22 C23 1.424(5) ?
C22 H22 0.9300 ?
C23 C24 1.408(5) ?
C23 C28 1.419(5) ?
C24 C25 1.357(5) ?
C24 H24 0.9300 ?
C25 C26 1.385(5) ?
C25 H25 0.9300 ?
C26 C27 1.370(5) ?
C26 H26 0.9300 ?
C27 C28 1.391(5) ?
C27 H27 0.9300 ?
C29 O3 1.416(5) ?
C29 H29A 0.9600 ?
C29 H29B 0.9600 ?
C29 H29C 0.9600 ?
O3 H3A 0.8200 ?

loop_
_geom_hbond_atom_site_label_D
_geom_hbond_atom_site_label_H
_geom_hbond_atom_site_label_A
_geom_hbond_site_symmetry_A
_geom_hbond_distance_DH
_geom_hbond_distance_HA
_geom_hbond_distance_DA
_geom_hbond_angle_DHA
_geom_hbond_publ_flag
O3 H3A O2 2_566 0.8200 1.9200 2.699(3) 159.00 yes
C29 H29C O1 2_566 0.9600 2.6000 3.313(6) 131.00 yes
C2 H2A Cg1 2_566 0.9300 2.744(7) 3.404(8) 126.55(2) yes
C5 H5A Cg1 2_567 0.9300 3.130(10) 3.90(2) 138.59(2) yes
C5 H5A Cg2 2_667 0.9300 2.981(6) 3.804(8) 144.53(2) yes

loop_
_geom_torsion_atom_site_label_1
_geom_torsion_atom_site_label_2
_geom_torsion_atom_site_label_3
_geom_torsion_atom_site_label_4
_geom_torsion
O2 Co1 O1 C1 143.1(3)
O3 Co1 O1 C1 -110.2(3)
N1 Co1 O1 C1 20.9(3)
O1 Co1 O2 C28 173.2(3)
O3 Co1 O2 C28 83.5(3)
N4 Co1 O2 C28 -5.6(3)
N1 Co1 O2 C28 -91.3(3)
O1 Co1 N1 C7 -8.3(3)
O2 Co1 N1 C7 -110.1(3)
O3 Co1 N1 C7 76.5(3)
N4 Co1 N1 C7 163.9(3)
O1 Co1 N1 N2 154.9(2)
O2 Co1 N1 N2 53.2(3)
O3 Co1 N1 N2 -120.3(2)
N4 Co1 N1 N2 -32.9(2)
C7 N1 N2 C8 -130.0(3)
Co1 N1 N2 C8 65.1(3)
C15 N3 N4 C22 -105.1(3)
C15 N3 N4 Co1 80.9(3)
O2 Co1 N4 C22 4.8(3)
O3 Co1 N4 C22 -102.2(3)
N1 Co1 N4 C22 126.7(3)
O2 Co1 N4 N3 178.1(2)
O3 Co1 N4 N3 71.0(2)
N1 Co1 N4 N3 -60.0(2)
Co1 O1 C1 C2 161.2(2)
Co1 O1 C1 C6 -19.8(5)
N2 N1 C7 C6 -169.9(3)
Co1 N1 C7 C6 -5.2(5)
C5 C6 C7 N1 -168.2(3)
C1 C6 C7 N1 13.1(6)
N1 N2 C8 C9 -172.4(3)
N1 N2 C8 C15 6.1(5)
N2 C8 C9 C14 161.3(3)
C15 C8 C9 C14 -17.3(4)
N2 C8 C9 C10 -15.6(5)
C15 C8 C9 C10 165.8(3)
N4 N3 C15 C16 -174.9(3)
N4 N3 C15 C8 6.7(4)
N2 C8 C15 N3 -71.1(4)
C9 C8 C15 N3 107.4(3)
N2 C8 C15 C16 110.5(4)
C9 C8 C15 C16 -71.0(4)
N3 C15 C16 C21 -16.0(4)
C8 C15 C16 C21 162.5(3)
N3 C15 C16 C17 161.3(3)
C8 C15 C16 C17 -20.2(4)
N3 N4 C22 C23 -176.0(3)
Co1 N4 C22 C23 -2.9(5)
N4 C22 C23 C24 179.4(3)
N4 C22 C23 C28 -0.4(5)
Co1 O2 C28 C27 -176.0(2)
Co1 O2 C28 C23 4.5(5)
O1 Co1 O3 C29 -176.2(3)
O2 Co1 O3 C29 -76.3(3)
N4 Co1 O3 C29 11.6(3)
N1 Co1 O3 C29 97.9(3)
